data_2108156
loop_
_publ_author_name
'Missen, O. P.'
'Mills, S. J.'
'Welch, M. D.'
'Spratt, J.'
'Rumsey, M. S.'
'Birch, W. D.'
'Brugger, J.'

_publ_section_title
;
 The crystal structure of cesbronite, Cu~3~TeO~4~(OH)~4~: a novel sheet
 tellurate topology
;
_journal_coeditor_code PS5066SUP1
_journal_issue 1
_journal_name_full 'Acta Crystallographica Section B'
_journal_page_first 24
_journal_page_last 31
_journal_paper_doi 10.1107/S205252061701647X
_journal_volume 74
_journal_year 2018
_chemical_formula_moiety 'Cu3 O8 Te H4'
_chemical_formula_sum 'Cu3 H4 O8 Te'
_chemical_formula_weight 446.22
_chemical_name_common cesbronite
_space_group_crystal_system orthorhombic
_space_group_IT_number 63
_space_group_name_Hall '-C 2c 2'
_space_group_name_H-M_alt 'C m c m'
_symmetry_space_group_name_Hall '-C 2c 2'
_symmetry_space_group_name_H-M 'C m c m'
_audit_creation_method SHELXL-2016/6
_audit_update_record
;
2017-11-17 # Formatted by IUCr publCIF

;
_cell_angle_alpha 90
_cell_angle_beta 90
_cell_angle_gamma 90
_cell_formula_units_Z 2
_cell_length_a 2.93172(16)
_cell_length_b 11.8414(6)
_cell_length_c 8.6047(4)
_cell_measurement_reflns_used 857
_cell_measurement_temperature 293(1)
_cell_measurement_theta_max 31.1200
_cell_measurement_theta_min 5.8860
_cell_volume 298.72(3)
_computing_cell_refinement
;
CrysAlisPro, Agilent Technologies, Version
 1.171.35.19 (release 27-10-2011 CrysAlis171 .NET)
;
_computing_data_collection
;CrysAlisPro, Agilent Technologies, Version
 1.171.35.19 (release 27-10-2011 CrysAlis171 .NET)
;
_computing_data_reduction
;CrysAlisPro, Agilent Technologies, Version
 1.171.35.19 (release 27-10-2011 CrysAlis171 .NET)
;
_computing_structure_refinement 'SHELXL-2016/6 (Sheldrick, 2016)'
_computing_structure_solution 'SHELXS-97 (Sheldrick, 2008)'
_diffrn_ambient_temperature 293(1)
_diffrn_detector_area_resol_mean 16.0869
_diffrn_measured_fraction_theta_full 1.000
_diffrn_measured_fraction_theta_max 0.973
_diffrn_measurement_device_type 'Xcalibur, Eos'
_diffrn_measurement_method '1K CCD area detector'
_diffrn_radiation_type MoK\a
_diffrn_radiation_wavelength 0.71073
_diffrn_reflns_av_R_equivalents 0.037
_diffrn_reflns_av_unetI/netI 0.0396
_diffrn_reflns_Laue_measured_fraction_full 1.000
_diffrn_reflns_Laue_measured_fraction_max 0.973
_diffrn_reflns_limit_h_max 4
_diffrn_reflns_limit_h_min -4
_diffrn_reflns_limit_k_max 17
_diffrn_reflns_limit_k_min -17
_diffrn_reflns_limit_l_max 12
_diffrn_reflns_limit_l_min -12
_diffrn_reflns_number 764
_diffrn_reflns_point_group_measured_fraction_full 1.000
_diffrn_reflns_point_group_measured_fraction_max 0.973
_diffrn_reflns_theta_full 30.000
_diffrn_reflns_theta_max 32.65
_diffrn_reflns_theta_min 3.44
_diffrn_source 'Enhance (Mo) X-ray Source'
_exptl_absorpt_coefficient_mu 15.372
_exptl_absorpt_correction_T_max 1.00000
_exptl_absorpt_correction_T_min 0.80128
_exptl_absorpt_correction_type multi-scan
_exptl_absorpt_process_details 'Multi-scan ABSPACK'
_exptl_crystal_colour 'translucent emerald green'
_exptl_crystal_density_diffrn 4.961
_exptl_crystal_density_meas ?
_exptl_crystal_description 'triangular plate'
_exptl_crystal_F_000 406
_exptl_crystal_size_max 0.045
_exptl_crystal_size_mid 0.025
_exptl_crystal_size_min 0.015
_refine_diff_density_max 1.452
_refine_diff_density_min -2.094
_refine_diff_density_rms 0.284
_refine_ls_extinction_method none
_refine_ls_goodness_of_fit_ref 1.036
_refine_ls_hydrogen_treatment undef
_refine_ls_matrix_type full
_refine_ls_number_parameters 25
_refine_ls_number_reflns 326
_refine_ls_number_restraints 0
_refine_ls_restrained_S_all 1.036
_refine_ls_R_factor_all 0.0436
_refine_ls_R_factor_gt 0.0321
_refine_ls_shift/su_max 0.000
_refine_ls_shift/su_mean 0.000
_refine_ls_structure_factor_coef Fsqd
_refine_ls_weighting_details 'w=1/[\s^2^(Fo^2^)+(0.0378P)^2^] where P=(Fo^2^+2Fc^2^)/3'
_refine_ls_weighting_scheme calc
_refine_ls_wR_factor_gt 0.0663
_refine_ls_wR_factor_ref 0.0682
_reflns_Friedel_coverage 0.000
_reflns_number_gt 649
_reflns_number_total 763
_reflns_threshold_expression 'I > 2\s(I)'
_cod_data_source_file ps5066sup1.cif
_cod_data_source_block I
_cod_depositor_comments
;
The following automatic conversions were performed:

'_exptl_crystal_density_meas' value 'not measured' was changed to '?'
- the value is perceived as not measured.

Automatic conversion script
Id: cif_fix_values 4973 2017-02-22 13:04:09Z antanas 

 Adding full bibliography for 2108156.cif.
;
_cod_database_code 2108156
_cod_database_fobs_code 2108156
_publcif_datablock.id {03698beb-8e02-4eba-adc5-d29cf0296ec0}

_shelx_shelxl_version_number 2016/6
_shelx_space_group_comment
;
The symmetry employed for this shelxl refinement is uniquely defined
by the following loop, which should always be used as a source of
symmetry information in preference to the above space-group names.
They are only intended as comments.
;
_cell_oxdiff_twin_number 2
_shelx_estimated_absorpt_t_min 0.545
_shelx_estimated_absorpt_t_max 0.802
_publcif_info_exptl_table_max_cols 4
_publcif_info_exptl_table_use_headnotes n
_publcif_funding_html
;<span class="funder"><span class="fundref-name" data-id="">Museums Victoria (Australia)</span><span class="fundref-subname" data-id=""></span> (<span class="fundref-grant-group"><span class="fundref-grant-type">scholarship</span> No. <span class="fundref-grant-id">'1854 Scholarship'</span> to <span class="fundref-grant-recipient">Owen Peter Missen</span></span>); </span><span class="funder"><span class="fundref-name" data-id="">Natural Environment Research Council (England)</span><span class="fundref-subname" data-id=""></span> (<span class="fundref-grant-group"><span class="fundref-grant-type">grant</span> No. <span class="fundref-grant-id">NE/M010848/1 </span> to <span class="fundref-grant-recipient">Chris J. Stanley</span></span>); </span><span class="funder"><span class="fundref-name" data-id="">The Ian Potter Foundation</span><span class="fundref-subname" data-id=""></span> (<span class="fundref-grant-group"><span class="fundref-grant-type">grant</span> No. <span class="fundref-grant-id">`tracking tellurium' </span> to <span class="fundref-grant-recipient">Stuart J Mills</span></span>).</span>
;

loop_
_space_group_symop_operation_xyz
'x, y, z'
'-x, -y, z+1/2'
'-x, y, -z+1/2'
'x, -y, -z'
'x+1/2, y+1/2, z'
'-x+1/2, -y+1/2, z+1/2'
'-x+1/2, y+1/2, -z+1/2'
'x+1/2, -y+1/2, -z'
'-x, -y, -z'
'x, y, -z-1/2'
'x, -y, z-1/2'
'-x, y, z'
'-x+1/2, -y+1/2, -z'
'x+1/2, y+1/2, -z-1/2'
'x+1/2, -y+1/2, z-1/2'
'-x+1/2, y+1/2, z'

loop_
_atom_site_label
_atom_site_type_symbol
_atom_site_fract_x
_atom_site_fract_y
_atom_site_fract_z
_atom_site_U_iso_or_equiv
_atom_site_adp_type
_atom_site_occupancy
_atom_site_site_symmetry_order
_atom_site_calc_flag
_atom_site_refinement_flags_posn
_atom_site_refinement_flags_adp
_atom_site_refinement_flags_occupancy
Cu1 Cu 0.000000 0.35007(10) 0.750000 0.0076(3) Uani 1 4 d S T P
Te2 Te -0.500000 0.500000 0.500000 0.0061(2) Uani 0.509(9) 4 d S T P
Cu2 Cu -0.500000 0.500000 0.500000 0.0061(2) Uani 0.491(9) 4 d S T P
O1 O -0.500000 0.4614(7) 0.750000 0.038(2) Uani 1 4 d S T P
O2 O -0.500000 0.2384(5) 0.750000 0.0086(12) Uani 1 4 d S T P
O3 O -1.000000 0.3928(4) 0.4789(4) 0.0087(9) Uani 1 2 d S T P

loop_
_atom_site_aniso_label
_atom_site_aniso_U_11
_atom_site_aniso_U_22
_atom_site_aniso_U_33
_atom_site_aniso_U_23
_atom_site_aniso_U_13
_atom_site_aniso_U_12
Cu1 0.0051(5) 0.0085(6) 0.0092(5) 0.000 0.000 0.000
Te2 0.0039(3) 0.0078(4) 0.0066(3) 0.0005(3) 0.000 0.000
Cu2 0.0039(3) 0.0078(4) 0.0066(3) 0.0005(3) 0.000 0.000
O1 0.008(3) 0.008(3) 0.097(8) 0.000 0.000 0.000
O2 0.005(3) 0.009(3) 0.011(3) 0.000 0.000 0.000
O3 0.0097(19) 0.008(2) 0.008(2) 0.0002(16) 0.000 0.000

loop_
_atom_type_symbol
_atom_type_description
_atom_type_scat_dispersion_real
_atom_type_scat_dispersion_imag
_atom_type_scat_source
O O 0.0106 0.0060 'International Tables Vol C Tables 4.2.6.8 and 6.1.1.4'
Cu Cu 0.3201 1.2651 'International Tables Vol C Tables 4.2.6.8 and 6.1.1.4'
Te Te -0.5308 1.6751 'International Tables Vol C Tables 4.2.6.8 and 6.1.1.4'

loop_
_geom_angle_atom_site_label_1
_geom_angle_atom_site_label_2
_geom_angle_atom_site_label_3
_geom_angle
_geom_angle_site_symmetry_1
_geom_angle_site_symmetry_3
O1 Cu1 O1 96.1(3) 1_655 .
O1 Cu1 O2 84.0(2) 1_655 1_655
O1 Cu1 O2 179.9(2) . 1_655
O1 Cu1 O2 179.9(2) 1_655 .
O1 Cu1 O2 84.0(2) . .
O2 Cu1 O2 95.9(3) 1_655 .
O1 Cu1 O3 81.85(7) 1_655 10_657
O1 Cu1 O3 81.85(7) . 10_657
O2 Cu1 O3 98.16(7) 1_655 10_657
O2 Cu1 O3 98.16(7) . 10_657
O1 Cu1 O3 81.85(7) 1_655 1_655
O1 Cu1 O3 81.85(7) . 1_655
O2 Cu1 O3 98.16(7) 1_655 1_655
O2 Cu1 O3 98.16(7) . 1_655
O3 Cu1 O3 155.5(2) 10_657 1_655
O1 Cu1 Cu1 41.97(17) 1_655 1_655
O1 Cu1 Cu1 138.03(17) . 1_655
O2 Cu1 Cu1 42.05(13) 1_655 1_655
O2 Cu1 Cu1 137.95(13) . 1_655
O3 Cu1 Cu1 90.0 10_657 1_655
O3 Cu1 Cu1 90.0 1_655 1_655
O1 Cu1 Cu1 138.03(17) 1_655 1_455
O1 Cu1 Cu1 41.97(17) . 1_455
O2 Cu1 Cu1 137.95(13) 1_655 1_455
O2 Cu1 Cu1 42.05(13) . 1_455
O3 Cu1 Cu1 90.0 10_657 1_455
O3 Cu1 Cu1 90.000(1) 1_655 1_455
Cu1 Cu1 Cu1 180.0 1_655 1_455
O3 Te2 O3 97.64(19) 9_466 9_366
O3 Te2 O3 82.36(19) 9_466 1_655
O3 Te2 O3 180.0 9_366 1_655
O3 Te2 O3 180.0 9_466 .
O3 Te2 O3 82.36(19) 9_366 .
O3 Te2 O3 97.64(19) 1_655 .
O3 Te2 O1 92.53(17) 9_466 .
O3 Te2 O1 92.53(17) 9_366 .
O3 Te2 O1 87.47(17) 1_655 .
O3 Te2 O1 87.47(17) . .
O3 Te2 O1 87.47(17) 9_466 9_466
O3 Te2 O1 87.47(17) 9_366 9_466
O3 Te2 O1 92.53(17) 1_655 9_466
O3 Te2 O1 92.53(17) . 9_466
O1 Te2 O1 180.0 . 9_466
O3 Te2 Te2 138.82(10) 9_466 1_455
O3 Te2 Te2 41.18(10) 9_366 1_455
O3 Te2 Te2 138.82(10) 1_655 1_455
O3 Te2 Te2 41.18(10) . 1_455
O1 Te2 Te2 90.000(1) . 1_455
O1 Te2 Te2 90.000(1) 9_466 1_455
O3 Te2 Te2 41.18(10) 9_466 1_655
O3 Te2 Te2 138.82(10) 9_366 1_655
O3 Te2 Te2 41.18(10) 1_655 1_655
O3 Te2 Te2 138.82(10) . 1_655
O1 Te2 Te2 90.000(1) . 1_655
O1 Te2 Te2 90.000(1) 9_466 1_655
Te2 Te2 Te2 180.0 1_455 1_655
Cu1 O1 Cu1 96.1(3) 1_455 .
Cu1 O1 Te2 97.99(11) 1_455 2_465
Cu1 O1 Te2 97.99(11) . 2_465
Cu1 O1 Te2 97.99(11) 1_455 .
Cu1 O1 Te2 97.99(11) . .
Te2 O1 Te2 156.0(4) 2_465 .
Cu1 O2 Cu1 95.9(3) . 1_455
Te2 O3 Te2 97.63(19) . 1_455
Te2 O3 Cu1 92.69(13) . 1_455
Te2 O3 Cu1 92.69(13) 1_455 1_455

loop_
_geom_bond_atom_site_label_1
_geom_bond_atom_site_label_2
_geom_bond_distance
_geom_bond_site_symmetry_2
Cu1 O1 1.971(5) 1_655
Cu1 O1 1.971(5) .
Cu1 O2 1.974(4) 1_655
Cu1 O2 1.974(4) .
Cu1 O3 2.387(4) 10_657
Cu1 O3 2.387(4) 1_655
Cu1 Cu1 2.93172(16) 1_655
Cu1 Cu1 2.93172(16) 1_455
Te2 O3 1.948(3) 9_466
Te2 O3 1.948(3) 9_366
Te2 O3 1.948(3) 1_655
Te2 O3 1.948(3) .
Te2 O1 2.1992(17) .
Te2 O1 2.1992(17) 9_466
Te2 Te2 2.93172(15) 1_455
Te2 Te2 2.93172(16) 1_655

loop_
_cell_oxdiff_twin_id
_cell_oxdiff_twin_matrix_11
_cell_oxdiff_twin_matrix_12
_cell_oxdiff_twin_matrix_13
_cell_oxdiff_twin_matrix_21
_cell_oxdiff_twin_matrix_22
_cell_oxdiff_twin_matrix_23
_cell_oxdiff_twin_matrix_31
_cell_oxdiff_twin_matrix_32
_cell_oxdiff_twin_matrix_33
1 1.0000 0.0000 0.0000 0.0000 1.0000 0.0000 0.0000 0.0000 1.0000
2 -0.9968 0.0106 0.0079 0.1926 0.9982 0.0538 -0.0629 0.0298 -0.9994

loop_
_publcif_info_tables.block_id
_publcif_info_tables.reference_item
{03698beb-8e02-4eba-adc5-d29cf0296ec0} '_publcif_info_datablock.publ_exptl'

loop_
_publcif_info_cif.paper_type
CB

loop_
_publcif_info_datablock.id
_publcif_info_datablock.publ_exptl
_publcif_info_datablock.publ_geom
_publcif_info_datablock.structure
{03698beb-8e02-4eba-adc5-d29cf0296ec0} y y y

loop_
_publcif_info_exptl_table_extra_item
sin_theta_over_lambda_max
